data_9000032
loop_
_publ_author_name
'Pabst, A.'

_publ_section_title
;
 Some computations on svanbergite, woodhouseite and alunite
 trial C
;
_journal_name_full 'American Mineralogist'
_journal_page_first 16
_journal_page_last 30
_journal_volume 32
_journal_year 1947
_chemical_formula_sum 'Al3 H6 O14 P S Sr'
_chemical_name_mineral Svanbergite
_space_group_IT_number 166
_symmetry_space_group_name_Hall '-P 3* 2'
_symmetry_space_group_name_H-M 'R -3 m :R'
_cell_angle_alpha 60.63
_cell_angle_beta 60.63
_cell_angle_gamma 60.63
_cell_formula_units_Z 1
_cell_length_a 6.89
_cell_length_b 6.89
_cell_length_c 6.89
_cell_volume 234.573
_database_code_amcsd 0000035
_exptl_crystal_density_diffrn 3.268
_cod_original_sg_symbol_H-M 'R -3 m'
_cod_original_formula_sum 'Sr Al3 (S P) O14 H6'
_cod_database_code 9000032

loop_
_space_group_symop_operation_xyz
x,y,z
-x,-z,-y
-z,-x,-y
y,x,z
y,z,x
-z,-y,-x
-x,-y,-z
x,z,y
z,x,y
-y,-x,-z
-y,-z,-x
z,y,x

loop_
_atom_site_label
_atom_site_fract_x
_atom_site_fract_y
_atom_site_fract_z
_atom_site_occupancy
_atom_site_type_symbol
_atom_site_attached_hydrogens
Sr 0.00000 0.00000 0.00000 1.00000 Sr 0
Al 0.50000 0.00000 0.00000 1.00000 Al 0
S 0.29000 0.29000 0.29000 0.50000 S 0
P 0.29000 0.29000 0.29000 0.50000 P 0
O1 0.38000 0.38000 0.38000 1.00000 O 0
O 0.50000 0.14000 0.14000 1.00000 O 0
O-H -0.14000 0.28000 0.28000 1.00000 O 1

loop_
_cod_changelog_entry_id
_cod_changelog_entry_author
_cod_changelog_entry_date
_cod_changelog_entry_text
1
;cod-tools version 3.8.0
Id: cif_guess_AMCSD_atom_types 9574 2023-05-10 09:00:05Z saulius
;
2023-05-10T18:45:39+03:00
;Derived atom types and hydrogen counts
from atom names that follow the AMCSD naming convention
(Wat == water, O-H == hydroxyl).
;

loop_
_cod_related_entry_id
_cod_related_entry_database
_cod_related_entry_code
1 AMCSD 0000035
